data_7220435
loop_
_publ_author_name
'Morohashi, Naoya'
'Nanbu, Kazuki'
'Tonosaki, Ayano'
'Noji, Shintaro'
'Hattori, Tetsutaro'

_publ_section_title
;
 Comparison of inclusion properties between p-tert-butylcalix[4]arene and
 p-tert-butylthiacalix[4]arene towards primary alcohols in crystals
;
_journal_issue 26
_journal_name_full CrystEngComm
_journal_page_first 4799
_journal_paper_doi 10.1039/C5CE00370A
_journal_volume 17
_journal_year 2015
_chemical_formula_sum 'C49 H68 O5'
_chemical_formula_weight 737.03
_chemical_name_systematic
;
 ?
;
_space_group_IT_number 85
_symmetry_cell_setting tetragonal
_symmetry_space_group_name_Hall '-P 4a'
_symmetry_space_group_name_H-M 'P 4/n :2'
_atom_sites_solution_hydrogens geom
_atom_sites_solution_primary direct
_atom_sites_solution_secondary difmap
_audit_creation_method SHELXL-97
_audit_update_record
;
2015-04-23 deposited with the CCDC.
2015-05-11 downloaded from the CCDC.
;
_cell_angle_alpha 90.00
_cell_angle_beta 90.00
_cell_angle_gamma 90.00
_cell_formula_units_Z 2
_cell_length_a 12.977(2)
_cell_length_b 12.977(2)
_cell_length_c 12.563(2)
_cell_measurement_reflns_used 5204
_cell_measurement_temperature 100(2)
_cell_measurement_theta_max 27.87
_cell_measurement_theta_min 2.26
_cell_volume 2115.6(6)
_computing_cell_refinement 'Bruker SMART'
_computing_data_collection 'Bruker APEXII'
_computing_data_reduction 'Bruker SAINT'
_computing_molecular_graphics 'Yadokari-XG 2009 (Wakita Nemoto et al., 2009)'
_computing_publication_material 'Yadokari-XG 2009 (Wakita,Nemoto et al., 2009)'
_computing_structure_refinement 'SHELXL-97 (Sheldrick, 1997)'
_computing_structure_solution 'Bruker SHELXTL'
_diffrn_ambient_temperature 100(2)
_diffrn_detector_area_resol_mean 8.333
_diffrn_measured_fraction_theta_full 0.998
_diffrn_measured_fraction_theta_max 0.998
_diffrn_measurement_device_type 'Bruker APEX-II CCD'
_diffrn_measurement_method 'phi and omega scans'
_diffrn_radiation_monochromator 'Bruker Helios multilayered confocal mirror'
_diffrn_radiation_source 'Bruker TXS fine-focus rotating anode'
_diffrn_radiation_type MoK\a
_diffrn_radiation_wavelength 0.71073
_diffrn_reflns_av_R_equivalents 0.0233
_diffrn_reflns_av_sigmaI/netI 0.0177
_diffrn_reflns_limit_h_max 16
_diffrn_reflns_limit_h_min -15
_diffrn_reflns_limit_k_max 16
_diffrn_reflns_limit_k_min -16
_diffrn_reflns_limit_l_max 10
_diffrn_reflns_limit_l_min -16
_diffrn_reflns_number 11850
_diffrn_reflns_theta_full 27.50
_diffrn_reflns_theta_max 27.50
_diffrn_reflns_theta_min 1.62
_exptl_absorpt_coefficient_mu 0.073
_exptl_absorpt_correction_T_max 0.7456
_exptl_absorpt_correction_T_min 0.6845
_exptl_absorpt_correction_type empirical
_exptl_absorpt_process_details 'SADABS Sheldrick 1996'
_exptl_crystal_colour colorless
_exptl_crystal_density_diffrn 1.157
_exptl_crystal_density_method 'not measured'
_exptl_crystal_description prism
_exptl_crystal_F_000 804
_exptl_crystal_size_max 0.15
_exptl_crystal_size_mid 0.15
_exptl_crystal_size_min 0.1
_refine_diff_density_max 1.126
_refine_diff_density_min -1.395
_refine_diff_density_rms 0.085
_refine_ls_extinction_method none
_refine_ls_goodness_of_fit_ref 1.044
_refine_ls_hydrogen_treatment mixed
_refine_ls_matrix_type full
_refine_ls_number_parameters 211
_refine_ls_number_reflns 2439
_refine_ls_number_restraints 128
_refine_ls_restrained_S_all 1.127
_refine_ls_R_factor_all 0.0789
_refine_ls_R_factor_gt 0.0706
_refine_ls_shift/su_max 0.002
_refine_ls_shift/su_mean 0.000
_refine_ls_structure_factor_coef Fsqd
_refine_ls_weighting_details 'calc w=1/[\s^2^(Fo^2^)+(0.1374P)^2^+2.1819P] where P=(Fo^2^+2Fc^2^)/3'
_refine_ls_weighting_scheme calc
_refine_ls_wR_factor_gt 0.2095
_refine_ls_wR_factor_ref 0.2205
_reflns_number_gt 2078
_reflns_number_total 2439
_reflns_threshold_expression >2sigma(I)
_cod_data_source_file c5ce00370a2.cif
_cod_data_source_block 1-PentOH-1-1
_cod_depositor_comments 'Adding full bibliography for 7220433--7220440.cif.'
_cod_original_cell_volume 2115.9(7)
_cod_original_sg_symbol_H-M 'P 4/n'
_cod_database_code 7220435

loop_
_symmetry_equiv_pos_as_xyz
'x, y, z'
'-x+1/2, -y+1/2, z'
'-y+1/2, x, z'
'y, -x+1/2, z'
'-x, -y, -z'
'x-1/2, y-1/2, -z'
'y-1/2, -x, -z'
'-y, x-1/2, -z'

loop_
_atom_site_label
_atom_site_type_symbol
_atom_site_fract_x
_atom_site_fract_y
_atom_site_fract_z
_atom_site_U_iso_or_equiv
_atom_site_adp_type
_atom_site_occupancy
_atom_site_symmetry_multiplicity
_atom_site_calc_flag
_atom_site_refinement_flags
_atom_site_disorder_assembly
_atom_site_disorder_group
C1 C 0.43224(14) 0.16211(14) -0.03035(15) 0.0132(4) Uani 1 1 d . . .
C2 C 0.49994(14) 0.23381(14) -0.07572(15) 0.0134(4) Uani 1 1 d . . .
C3 C 0.55244(14) 0.20616(14) -0.16763(16) 0.0146(4) Uani 1 1 d . . .
H1 H 0.5981 0.2531 -0.1977 0.018 Uiso 1 1 calc R . .
C4 C 0.53935(14) 0.11044(15) -0.21680(16) 0.0153(4) Uani 1 1 d . . .
C5 C 0.47040(14) 0.04171(14) -0.16930(16) 0.0147(4) Uani 1 1 d . . .
H2 H 0.4600 -0.0223 -0.2008 0.018 Uiso 1 1 calc R . .
C6 C 0.41666(14) 0.06571(14) -0.07641(15) 0.0133(4) Uani 1 1 d . . .
C7 C 0.60150(16) 0.08357(16) -0.31684(16) 0.0185(5) Uani 1 1 d . . .
C8 C 0.5669(2) -0.0190(2) -0.3653(2) 0.0316(6) Uani 1 1 d . . .
H16 H 0.607(3) -0.034(3) -0.434(3) 0.047(9) Uiso 1 1 d . . .
H8 H 0.490(3) -0.018(3) -0.383(3) 0.040(8) Uiso 1 1 d . . .
C9 C 0.5882(2) 0.1685(2) -0.40070(19) 0.0302(6) Uani 1 1 d . . .
H20 H 0.515(3) 0.171(3) -0.423(3) 0.043(9) Uiso 1 1 d . . .
H9 H 0.621(3) 0.242(3) -0.374(3) 0.041(9) Uiso 1 1 d . . .
C10 C 0.71613(17) 0.07542(19) -0.28722(19) 0.0251(5) Uani 1 1 d . . .
H18 H 0.756(3) 0.061(3) -0.348(3) 0.044(9) Uiso 1 1 d . . .
H10 H 0.742(2) 0.146(2) -0.258(2) 0.028(7) Uiso 1 1 d . . .
C11 C 0.51212(14) 0.34133(14) -0.03010(16) 0.0143(4) Uani 1 1 d . . .
H13 H 0.584(2) 0.368(2) -0.048(2) 0.022(6) Uiso 1 1 d . . .
H12 H 0.505(2) 0.342(2) 0.052(2) 0.022(7) Uiso 1 1 d . . .
O1 O 0.38365(11) 0.19011(11) 0.06365(11) 0.0166(4) Uani 1 1 d . . .
H14 H 0.318(3) 0.157(3) 0.067(3) 0.051(10) Uiso 1 1 d . . .
O2A O 0.2500 0.2500 -0.7564(7) 0.086(4) Uani 0.50 4 d SPDU A 1
C12 C 0.2500 0.2500 -0.6529(6) 0.0677(19) Uani 1 4 d SDU . .
C13 C 0.2265(16) 0.2870(12) -0.5445(6) 0.045(2) Uani 0.25 1 d PDU . .
C14 C 0.241(2) 0.2215(10) -0.4462(8) 0.052(4) Uani 0.25 1 d PDU . .
C15 C 0.2793(14) 0.2850(13) -0.3512(7) 0.057(3) Uani 0.25 1 d PDU . .
C16A C 0.2500 0.2500 -0.2406(8) 0.040(2) Uani 0.50 4 d SPDU . 1
C16B C 0.300(2) 0.211(3) -0.7529(12) 0.063(5) Uani 0.125 1 d PDU . 2
O2B O 0.3727(14) 0.3211(19) -0.3198(19) 0.073(5) Uani 0.125 1 d PDU B 2
H17 H 0.727(3) 0.020(3) -0.237(3) 0.044(9) Uiso 1 1 d . . .
H15 H 0.580(2) -0.075(3) -0.313(3) 0.035(8) Uiso 1 1 d . . .
H19 H 0.626(3) 0.145(3) -0.467(3) 0.054(10) Uiso 1 1 d . . .

loop_
_atom_site_aniso_label
_atom_site_aniso_U_11
_atom_site_aniso_U_22
_atom_site_aniso_U_33
_atom_site_aniso_U_23
_atom_site_aniso_U_13
_atom_site_aniso_U_12
C1 0.0120(8) 0.0145(9) 0.0130(9) 0.0020(7) -0.0019(7) 0.0018(6)
C2 0.0116(8) 0.0117(8) 0.0169(9) 0.0018(7) -0.0045(7) 0.0014(6)
C3 0.0119(8) 0.0148(9) 0.0171(9) 0.0033(7) -0.0004(7) -0.0008(7)
C4 0.0134(9) 0.0173(9) 0.0152(9) 0.0009(7) -0.0007(7) 0.0013(7)
C5 0.0140(9) 0.0128(8) 0.0172(10) -0.0005(7) -0.0022(7) 0.0002(7)
C6 0.0112(8) 0.0123(8) 0.0164(9) 0.0036(7) -0.0026(7) 0.0001(6)
C7 0.0205(10) 0.0195(10) 0.0155(10) 0.0000(7) 0.0026(7) -0.0017(7)
C8 0.0384(14) 0.0315(13) 0.0248(12) -0.0119(10) 0.0106(10) -0.0097(10)
C9 0.0362(13) 0.0363(13) 0.0180(11) 0.0078(9) 0.0050(9) 0.0062(11)
C10 0.0187(10) 0.0319(12) 0.0247(11) -0.0004(9) 0.0066(8) 0.0027(8)
C11 0.0126(9) 0.0130(9) 0.0173(9) 0.0000(7) -0.0038(7) -0.0002(6)
O1 0.0173(7) 0.0189(7) 0.0135(7) 0.0003(5) 0.0009(5) -0.0010(5)
O2A 0.095(5) 0.095(5) 0.069(4) 0.000 0.000 0.000
C12 0.068(3) 0.068(3) 0.066(3) 0.000 0.000 0.000
C13 0.036(6) 0.042(7) 0.058(3) 0.018(4) -0.005(5) 0.009(4)
C14 0.036(6) 0.068(8) 0.051(3) 0.020(4) -0.009(6) 0.008(6)
C15 0.063(6) 0.051(6) 0.056(4) 0.006(5) 0.000(5) -0.015(4)
C16A 0.038(3) 0.038(3) 0.042(4) 0.000 0.000 0.000
C16B 0.079(10) 0.077(10) 0.032(6) 0.016(7) -0.028(6) 0.001(8)
O2B 0.063(7) 0.077(9) 0.080(9) 0.001(7) -0.011(7) 0.002(7)

loop_
_atom_type_symbol
_atom_type_description
_atom_type_scat_dispersion_real
_atom_type_scat_dispersion_imag
_atom_type_scat_source
C C 0.0033 0.0016 'International Tables Vol C Tables 4.2.6.8 and 6.1.1.4'
H H 0.0000 0.0000 'International Tables Vol C Tables 4.2.6.8 and 6.1.1.4'
O O 0.0106 0.0060 'International Tables Vol C Tables 4.2.6.8 and 6.1.1.4'

loop_
_geom_angle_atom_site_label_1
_geom_angle_atom_site_label_2
_geom_angle_atom_site_label_3
_geom_angle
_geom_angle_site_symmetry_1
_geom_angle_site_symmetry_3
O1 C1 C6 121.53(17) . .
O1 C1 C2 117.22(16) . .
C6 C1 C2 121.23(18) . .
C3 C2 C1 118.34(17) . .
C3 C2 C11 120.07(17) . .
C1 C2 C11 121.52(17) . .
C2 C3 C4 122.54(17) . .
C2 C3 H1 118.7 . .
C4 C3 H1 118.7 . .
C5 C4 C3 117.16(18) . .
C5 C4 C7 122.79(17) . .
C3 C4 C7 120.03(17) . .
C6 C5 C4 122.34(18) . .
C6 C5 H2 118.8 . .
C4 C5 H2 118.8 . .
C1 C6 C5 118.40(17) . .
C1 C6 C11 122.04(17) . 4
C5 C6 C11 119.54(17) . 4
C8 C7 C4 111.68(17) . .
C8 C7 C9 108.5(2) . .
C4 C7 C9 109.88(18) . .
C8 C7 C10 108.71(19) . .
C4 C7 C10 109.04(17) . .
C9 C7 C10 108.94(19) . .
C7 C8 H16 110(2) . .
C7 C8 H8 111.0(19) . .
H16 C8 H8 109(3) . .
C7 C8 H15 108.5(18) . .
H16 C8 H15 110(3) . .
H8 C8 H15 109(3) . .
C7 C9 H20 109(2) . .
C7 C9 H9 111.7(18) . .
H20 C9 H9 115(3) . .
C7 C9 H19 107(2) . .
H20 C9 H19 104(3) . .
H9 C9 H19 109(3) . .
C7 C10 H18 110(2) . .
C7 C10 H10 109.6(16) . .
H18 C10 H10 107(3) . .
C7 C10 H17 111(2) . .
H18 C10 H17 107(3) . .
H10 C10 H17 112(3) . .
C2 C11 C6 112.18(15) . 3
C2 C11 H13 108.9(15) . .
C6 C11 H13 107.7(16) 3 .
C2 C11 H12 112.1(15) . .
C6 C11 H12 108.6(15) 3 .
H13 C11 H12 107(2) . .
C1 O1 H14 109(2) . .
O2A C12 C13 157.3(4) . .
O2A C12 C13 157.3(4) . 2
C13 C12 C13 45.4(7) . 2
O2A C12 C13 157.3(4) . 4
C13 C12 C13 31.6(5) . 4
C13 C12 C13 31.6(5) 2 4
O2A C12 C13 157.3(4) . 3
C13 C12 C13 31.7(5) . 3
C13 C12 C13 31.6(5) 2 3
C13 C12 C13 45.4(7) 4 3
O2A C12 C16B 33.4(10) . 2
C13 C12 C16B 124.8(11) . 2
C13 C12 C16B 166.1(14) 2 2
C13 C12 C16B 147.2(16) 4 2
C13 C12 C16B 134.4(13) 3 2
O2A C12 C16B 33.4(10) . 4
C13 C12 C16B 147.2(16) . 4
C13 C12 C16B 134.4(13) 2 4
C13 C12 C16B 166.1(14) 4 4
C13 C12 C16B 124.8(11) 3 4
C16B C12 C16B 45.8(12) 2 4
O2A C12 C16B 33.4(10) . .
C13 C12 C16B 166.1(14) . .
C13 C12 C16B 124.8(11) 2 .
C13 C12 C16B 134.4(13) 4 .
C13 C12 C16B 147.2(16) 3 .
C16B C12 C16B 66.7(19) 2 .
C16B C12 C16B 45.8(12) 4 .
O2A C12 C16B 33.4(10) . 3
C13 C12 C16B 134.4(13) . 3
C13 C12 C16B 147.2(16) 2 3
C13 C12 C16B 124.8(11) 4 3
C13 C12 C16B 166.1(14) 3 3
C16B C12 C16B 45.8(12) 2 3
C16B C12 C16B 66.7(19) 4 3
C16B C12 C16B 45.8(12) . 3
C13 C13 C13 90.002(5) 4 3
C13 C13 C13 45.002(4) 4 2
C13 C13 C13 45.000(2) 3 2
C13 C13 C14 89.3(6) 4 4
C13 C13 C14 73.4(13) 3 4
C13 C13 C14 77.9(9) 2 4
C13 C13 C14 70.5(12) 4 2
C13 C13 C14 89.3(6) 3 2
C13 C13 C14 75.8(10) 2 2
C14 C13 C14 24.4(8) 4 2
C13 C13 C12 74.2(3) 4 .
C13 C13 C12 74.2(3) 3 .
C13 C13 C12 67.3(4) 2 .
C14 C13 C12 143.4(13) 4 .
C14 C13 C12 140.8(14) 2 .
C13 C13 C14 75.9(11) 4 .
C13 C13 C14 58.5(5) 3 .
C13 C13 C14 57.2(10) 2 .
C14 C13 C14 20.7(6) 4 .
C14 C13 C14 30.9(9) 2 .
C12 C13 C14 123.1(10) . .
C13 C13 C14 58.9(6) 4 3
C13 C13 C14 73.4(10) 3 3
C13 C13 C14 55.5(7) 2 3
C14 C13 C14 30.5(9) 4 3
C14 C13 C14 20.5(6) 2 3
C12 C13 C14 121.8(8) . 3
C14 C13 C14 20.8(6) . 3
C14 C14 C14 90.003(10) 4 3
C14 C14 C14 45.006(13) 4 2
C14 C14 C14 44.997(5) 3 2
C14 C14 C15 88(2) 4 2
C14 C14 C15 102.8(10) 3 2
C14 C14 C15 97.5(12) 2 2
C14 C14 C13 80.0(19) 4 3
C14 C14 C13 103.1(6) 3 3
C14 C14 C13 92.2(14) 2 3
C15 C14 C13 151(3) 2 3
C14 C14 C13 102.9(6) 4 2
C14 C14 C13 75.6(17) 3 2
C14 C14 C13 89.0(15) 2 2
C15 C14 C13 169(3) 2 2
C13 C14 C13 36.1(7) 3 2
C14 C14 C15 101.8(11) 4 4
C14 C14 C15 68(2) 3 4
C14 C14 C15 83(2) 2 4
C15 C14 C15 38.1(7) 2 4
C13 C14 C15 170(2) 3 4
C13 C14 C15 135(2) 2 4
C14 C14 C15 55.5(7) 4 3
C14 C14 C15 88.2(19) 3 3
C14 C14 C15 65.0(19) 2 3
C15 C14 C15 35.2(8) 2 3
C13 C14 C15 134(2) 3 3
C13 C14 C15 153.5(15) 2 3
C15 C14 C15 50.3(9) 4 3
C14 C14 C13 56.2(5) 4 .
C14 C14 C13 81.5(16) 3 .
C14 C14 C13 60.1(14) 2 .
C15 C14 C13 144(2) 2 .
C13 C14 C13 32.2(6) 3 .
C13 C14 C13 46.9(8) 2 .
C15 C14 C13 142.6(16) 4 .
C15 C14 C13 110.7(14) 3 .
C14 C14 C13 77.7(15) 4 4
C14 C14 C13 56.6(6) 3 4
C14 C14 C13 57.4(10) 2 4
C15 C14 C13 154.3(12) 2 4
C13 C14 C13 46.7(8) 3 4
C13 C14 C13 31.7(6) 2 4
C15 C14 C13 124.2(19) 4 4
C15 C14 C13 121.9(15) 3 4
C13 C14 C13 30.7(5) . 4
C14 C14 C15 70.8(19) 4 .
C14 C14 C15 57.7(10) 3 .
C14 C14 C15 52.4(10) 2 .
C15 C14 C15 49.3(9) 2 .
C13 C14 C15 144.1(13) 3 .
C13 C14 C15 132.4(16) 2 .
C15 C14 C15 33.0(6) 4 .
C15 C14 C15 32.4(6) 3 .
C13 C14 C15 112.0(11) . .
C13 C14 C15 105.3(9) 4 .
C15 C15 C15 89.999(4) 4 3
C15 C15 C15 44.999(1) 4 2
C15 C15 C15 45.000(3) 3 2
C15 C15 C14 87.2(9) 4 2
C15 C15 C14 77.4(14) 3 2
C15 C15 C14 79.1(9) 2 2
C15 C15 C14 64.5(13) 4 3
C15 C15 C14 87.4(8) 3 3
C15 C15 C14 70.4(14) 2 3
C14 C15 C14 24.5(8) 2 3
C15 C15 O2B 105(3) 4 .
C15 C15 O2B 157(2) 3 .
C15 C15 O2B 147(3) 2 .
C14 C15 O2B 119.8(18) 2 .
C14 C15 O2B 114.7(13) 3 .
C15 C15 C14 79.3(12) 4 4
C15 C15 C14 57.6(5) 3 4
C15 C15 C14 59.4(12) 2 4
C14 C15 C14 21.7(7) 2 4
C14 C15 C14 32.1(9) 3 4
O2B C15 C14 141.3(15) . 4
C15 C15 C16A 73.9(3) 4 .
C15 C15 C16A 73.9(3) 3 .
C15 C15 C16A 66.9(4) 2 .
C14 C15 C16A 145.3(13) 2 .
C14 C15 C16A 134.3(16) 3 .
O2B C15 C16A 93.5(13) . .
C14 C15 C16A 123.9(12) 4 .
C15 C15 C14 59.6(7) 4 .
C15 C15 C14 68.2(12) 3 .
C15 C15 C14 51.7(7) 2 .
C14 C15 C14 30.1(9) 2 .
C14 C15 C14 20.5(6) 3 .
O2B C15 C14 134.5(14) . .
C14 C15 C14 21.0(6) 4 .
C16A C15 C14 118.2(8) . .
C15 C15 O2B 135(2) 4 3
C15 C15 O2B 48(2) 3 3
C15 C15 O2B 91(2) 2 3
C14 C15 O2B 96(2) 2 3
C14 C15 O2B 118.2(16) 3 3
O2B C15 O2B 111.7(10) . 3
C14 C15 O2B 87.3(14) 4 3
C16A C15 O2B 78.7(9) . 3
C14 C15 O2B 106.2(15) . 3
C15 C16A C15 46.2(8) 2 .
C15 C16A C15 32.2(5) 2 4
C15 C16A C15 32.2(5) . 4
C15 C16A C15 32.2(5) 2 3
C15 C16A C15 32.2(5) . 3
C15 C16A C15 46.2(8) 4 3
C16B C16B C16B 90.001(5) 4 3
C16B C16B C12 67.1(6) 4 .
C16B C16B C12 67.1(6) 3 .
C16B C16B C16B 45.001(5) 4 2
C16B C16B C16B 45.001(3) 3 2
C12 C16B C16B 56.6(10) . 2
C15 O2B C15 27.1(11) . 4

loop_
_geom_bond_atom_site_label_1
_geom_bond_atom_site_label_2
_geom_bond_distance
_geom_bond_site_symmetry_2
C1 O1 1.387(2) .
C1 C6 1.393(3) .
C1 C2 1.401(3) .
C2 C3 1.388(3) .
C2 C11 1.517(3) .
C3 C4 1.398(3) .
C3 H1 0.9300 .
C4 C5 1.397(3) .
C4 C7 1.534(3) .
C5 C6 1.395(3) .
C5 H2 0.9300 .
C6 C11 1.521(3) 4
C7 C8 1.531(3) .
C7 C9 1.535(3) .
C7 C10 1.537(3) .
C8 H16 1.03(4) .
C8 H8 1.02(3) .
C8 H15 1.00(3) .
C9 H20 0.99(4) .
C9 H9 1.10(3) .
C9 H19 1.01(4) .
C10 H18 0.95(4) .
C10 H10 1.04(3) .
C10 H17 0.97(4) .
C11 C6 1.521(3) 3
C11 H13 1.02(3) .
C11 H12 1.03(3) .
O1 H14 0.96(4) .
O2A C12 1.301(8) .
C12 C13 1.476(6) .
C12 C13 1.476(6) 2
C12 C13 1.476(6) 4
C12 C13 1.476(6) 3
C12 C16B 1.504(7) 2
C12 C16B 1.504(7) 4
C12 C16B 1.504(7) .
C12 C16B 1.504(7) 3
C13 C13 0.805(13) 4
C13 C13 0.805(13) 3
C13 C13 1.138(19) 2
C13 C14 1.289(8) 4
C13 C14 1.310(18) 2
C13 C14 1.511(7) .
C13 C14 1.530(14) 3
C14 C14 0.549(15) 4
C14 C14 0.549(15) 3
C14 C14 0.78(2) 2
C14 C15 1.225(14) 2
C14 C13 1.289(8) 3
C14 C13 1.310(18) 2
C14 C15 1.324(12) 4
C14 C15 1.449(19) 3
C14 C13 1.530(14) 4
C14 C15 1.534(7) .
C15 C15 0.837(14) 4
C15 C15 0.837(14) 3
C15 C15 1.18(2) 2
C15 C14 1.225(14) 2
C15 C14 1.324(12) 3
C15 O2B 1.359(9) .
C15 C14 1.449(19) 4
C15 C16A 1.510(7) .
C15 O2B 1.77(3) 3
C16A C15 1.510(7) 2
C16A C15 1.510(7) 4
C16A C15 1.510(7) 3
C16B C16B 1.17(3) 4
C16B C16B 1.17(3) 3
C16B C16B 1.65(4) 2
O2B C15 1.77(3) 4

loop_
_geom_torsion_atom_site_label_1
_geom_torsion_atom_site_label_2
_geom_torsion_atom_site_label_3
_geom_torsion_atom_site_label_4
_geom_torsion
_geom_torsion_site_symmetry_1
_geom_torsion_site_symmetry_4
O1 C1 C2 C3 177.64(15) . .
C6 C1 C2 C3 -0.7(3) . .
O1 C1 C2 C11 -5.7(3) . .
C6 C1 C2 C11 176.01(17) . .
C1 C2 C3 C4 0.7(3) . .
C11 C2 C3 C4 -176.01(17) . .
C2 C3 C4 C5 -0.2(3) . .
C2 C3 C4 C7 -178.60(17) . .
C3 C4 C5 C6 -0.4(3) . .
C7 C4 C5 C6 177.93(17) . .
O1 C1 C6 C5 -178.15(16) . .
C2 C1 C6 C5 0.1(3) . .
O1 C1 C6 C11 3.4(3) . 4
C2 C1 C6 C11 -178.31(16) . 4
C4 C5 C6 C1 0.5(3) . .
C4 C5 C6 C11 178.93(17) . 4
C5 C4 C7 C8 8.3(3) . .
C3 C4 C7 C8 -173.4(2) . .
C5 C4 C7 C9 128.8(2) . .
C3 C4 C7 C9 -52.9(2) . .
C5 C4 C7 C10 -111.9(2) . .
C3 C4 C7 C10 66.5(2) . .
C3 C2 C11 C6 88.9(2) . 3
C1 C2 C11 C6 -87.7(2) . 3
O2A C12 C13 C13 -132.70(8) . 4
C13 C12 C13 C13 47.31(8) 2 4
C13 C12 C13 C13 94.61(16) 3 4
C16B C12 C13 C13 -146(2) 2 4
C16B C12 C13 C13 154(3) 4 4
C16B C12 C13 C13 -2(8) . 4
C16B C12 C13 C13 -86(3) 3 4
O2A C12 C13 C13 132.70(7) . 3
C13 C12 C13 C13 -47.30(8) 2 3
C13 C12 C13 C13 -94.61(15) 4 3
C16B C12 C13 C13 120(2) 2 3
C16B C12 C13 C13 59(3) 4 3
C16B C12 C13 C13 -97(8) . 3
C16B C12 C13 C13 179(3) 3 3
O2A C12 C13 C13 180.000(5) . 2
C13 C12 C13 C13 -47.31(8) 4 2
C13 C12 C13 C13 47.30(8) 3 2
C16B C12 C13 C13 167(2) 2 2
C16B C12 C13 C13 107(3) 4 2
C16B C12 C13 C13 -49(8) . 2
C16B C12 C13 C13 -133(3) 3 2
O2A C12 C13 C14 161.1(15) . 4
C13 C12 C13 C14 -18.9(15) 2 4
C13 C12 C13 C14 -66.2(15) 4 4
C13 C12 C13 C14 28.4(16) 3 4
C16B C12 C13 C14 148(3) 2 4
C16B C12 C13 C14 88(4) 4 4
C16B C12 C13 C14 -68(8) . 4
C16B C12 C13 C14 -152(3) 3 4
O2A C12 C13 C14 -158.9(10) . 2
C13 C12 C13 C14 21.1(10) 2 2
C13 C12 C13 C14 -26.2(10) 4 2
C13 C12 C13 C14 68.4(10) 3 2
C16B C12 C13 C14 -172(3) 2 2
C16B C12 C13 C14 128(3) 4 2
C16B C12 C13 C14 -28(8) . 2
C16B C12 C13 C14 -112(3) 3 2
O2A C12 C13 C14 166.4(10) . .
C13 C12 C13 C14 -13.6(10) 2 .
C13 C12 C13 C14 -60.9(10) 4 .
C13 C12 C13 C14 33.7(10) 3 .
C16B C12 C13 C14 154(2) 2 .
C16B C12 C13 C14 93(3) 4 .
C16B C12 C13 C14 -63(7) . .
C16B C12 C13 C14 -147(3) 3 .
O2A C12 C13 C14 -169.0(12) . 3
C13 C12 C13 C14 11.0(12) 2 3
C13 C12 C13 C14 -36.3(12) 4 3
C13 C12 C13 C14 58.3(12) 3 3
C16B C12 C13 C14 178(2) 2 3
C16B C12 C13 C14 118(3) 4 3
C16B C12 C13 C14 -38(8) . 3
C16B C12 C13 C14 -122(3) 3 3
C13 C13 C14 C14 129(5) 4 4
C13 C13 C14 C14 -132(5) 3 4
C13 C13 C14 C14 174(5) 2 4
C14 C13 C14 C14 53.4(6) 2 4
C12 C13 C14 C14 -171(4) . 4
C14 C13 C14 C14 95.8(12) 3 4
C13 C13 C14 C14 33(3) 4 3
C13 C13 C14 C14 132(4) 3 3
C13 C13 C14 C14 78(4) 2 3
C14 C13 C14 C14 -95.8(12) 4 3
C14 C13 C14 C14 -42.4(6) 2 3
C12 C13 C14 C14 93(3) . 3
C13 C13 C14 C14 75(4) 4 2
C13 C13 C14 C14 174(5) 3 2
C13 C13 C14 C14 121(4) 2 2
C14 C13 C14 C14 -53.4(6) 4 2
C12 C13 C14 C14 136(3) . 2
C14 C13 C14 C14 42.4(6) 3 2
C13 C13 C14 C15 133(3) 4 2
C13 C13 C14 C15 -128(3) 3 2
C13 C13 C14 C15 178(3) 2 2
C14 C13 C14 C15 4(3) 4 2
C14 C13 C14 C15 58(2) 2 2
C12 C13 C14 C15 -167(2) . 2
C14 C13 C14 C15 100(2) 3 2
C13 C13 C14 C13 -98.8(8) 4 3
C13 C13 C14 C13 -53.7(4) 2 3
C14 C13 C14 C13 132(5) 4 3
C14 C13 C14 C13 -174(5) 2 3
C12 C13 C14 C13 -38.7(12) . 3
C14 C13 C14 C13 -132(4) 3 3
C13 C13 C14 C13 -45.1(5) 4 2
C13 C13 C14 C13 53.7(4) 3 2
C14 C13 C14 C13 -174(5) 4 2
C14 C13 C14 C13 -121(4) 2 2
C12 C13 C14 C13 15.0(10) . 2
C14 C13 C14 C13 -78(4) 3 2
C13 C13 C14 C15 67(3) 4 4
C13 C13 C14 C15 166(4) 3 4
C13 C13 C14 C15 112(4) 2 4
C14 C13 C14 C15 -61.9(17) 4 4
C14 C13 C14 C15 -8.5(15) 2 4
C12 C13 C14 C15 127(3) . 4
C14 C13 C14 C15 33.9(12) 3 4
C13 C13 C14 C15 118(2) 4 3
C13 C13 C14 C15 -143(3) 3 3
C13 C13 C14 C15 163(2) 2 3
C14 C13 C14 C15 -11(3) 4 3
C14 C13 C14 C15 42(3) 2 3
C12 C13 C14 C15 178.0(16) . 3
C14 C13 C14 C15 85(2) 3 3
C13 C13 C14 C13 98.8(8) 3 4
C13 C13 C14 C13 45.1(5) 2 4
C14 C13 C14 C13 -129(5) 4 4
C14 C13 C14 C13 -75(4) 2 4
C12 C13 C14 C13 60.1(5) . 4
C14 C13 C14 C13 -33(3) 3 4
C13 C13 C14 C15 83(2) 4 .
C13 C13 C14 C15 -178(3) 3 .
C13 C13 C14 C15 128(2) 2 .
C14 C13 C14 C15 -46(3) 4 .
C14 C13 C14 C15 8(3) 2 .
C12 C13 C14 C15 143.1(17) . .
C14 C13 C14 C15 50(2) 3 .
C14 C14 C15 C15 159(5) 4 4
C14 C14 C15 C15 -98(6) 3 4
C14 C14 C15 C15 -154(6) 2 4
C15 C14 C15 C15 54.5(4) 2 4
C13 C14 C15 C15 -164(4) 3 4
C13 C14 C15 C15 -111(3) 2 4
C15 C14 C15 C15 103.6(6) 3 4
C13 C14 C15 C15 -162(3) . 4
C13 C14 C15 C15 -130(3) 4 4
C14 C14 C15 C15 55(4) 4 3
C14 C14 C15 C15 158(5) 3 3
C14 C14 C15 C15 103(5) 2 3
C15 C14 C15 C15 -49.1(8) 2 3
C13 C14 C15 C15 93(4) 3 3
C13 C14 C15 C15 145(3) 2 3
C15 C14 C15 C15 -103.6(6) 4 3
C13 C14 C15 C15 94(3) . 3
C13 C14 C15 C15 126(3) 4 3
C14 C14 C15 C15 104(5) 4 2
C14 C14 C15 C15 -153(6) 3 2
C14 C14 C15 C15 152(6) 2 2
C13 C14 C15 C15 142(4) 3 2
C13 C14 C15 C15 -166(3) 2 2
C15 C14 C15 C15 -54.5(4) 4 2
C15 C14 C15 C15 49.1(8) 3 2
C13 C14 C15 C15 143(3) . 2
C13 C14 C15 C15 175(3) 4 2
C14 C14 C15 C14 -47.4(11) 4 2
C14 C14 C15 C14 55.3(4) 3 2
C15 C14 C15 C14 -152(6) 2 2
C13 C14 C15 C14 -10(3) 3 2
C13 C14 C15 C14 43(3) 2 2
C15 C14 C15 C14 154(6) 4 2
C15 C14 C15 C14 -103(5) 3 2
C13 C14 C15 C14 -8(3) . 2
C13 C14 C15 C14 23(3) 4 2
C14 C14 C15 C14 -102.7(9) 4 3
C14 C14 C15 C14 -55.3(4) 2 3
C15 C14 C15 C14 153(6) 2 3
C13 C14 C15 C14 -65(2) 3 3
C13 C14 C15 C14 -13(3) 2 3
C15 C14 C15 C14 98(6) 4 3
C15 C14 C15 C14 -158(5) 3 3
C13 C14 C15 C14 -64(3) . 3
C13 C14 C15 C14 -32(3) 4 3
C14 C14 C15 O2B -120(4) 4 .
C14 C14 C15 O2B -17(5) 3 .
C14 C14 C15 O2B -72(5) 2 .
C15 C14 C15 O2B 136(4) 2 .
C13 C14 C15 O2B -82(4) 3 .
C13 C14 C15 O2B -30(4) 2 .
C15 C14 C15 O2B 82(4) 4 .
C15 C14 C15 O2B -175(4) 3 .
C13 C14 C15 O2B -81(3) . .
C13 C14 C15 O2B -49(3) 4 .
C14 C14 C15 C14 102.7(9) 3 4
C14 C14 C15 C14 47.4(11) 2 4
C15 C14 C15 C14 -104(5) 2 4
C13 C14 C15 C14 37.4(19) 3 4
C13 C14 C15 C14 90.1(18) 2 4
C15 C14 C15 C14 -159(5) 4 4
C15 C14 C15 C14 -55(4) 3 4
C13 C14 C15 C14 39.1(19) . 4
C13 C14 C15 C14 71(2) 4 4
C14 C14 C15 C16A 112(3) 4 .
C14 C14 C15 C16A -146(4) 3 .
C14 C14 C15 C16A 159(5) 2 .
C15 C14 C15 C16A 7.3(16) 2 .
C13 C14 C15 C16A 149(3) 3 .
C13 C14 C15 C16A -158(2) 2 .
C15 C14 C15 C16A -47.2(13) 4 .
C15 C14 C15 C16A 56.4(8) 3 .
C13 C14 C15 C16A 150.8(19) . .
C13 C14 C15 C16A -177.5(19) 4 .
C14 C14 C15 O2B 26(3) 4 3
C14 C14 C15 O2B 129(4) 3 3
C14 C14 C15 O2B 73(4) 2 3
C15 C14 C15 O2B -78(2) 2 3
C13 C14 C15 O2B 63(3) 3 3
C13 C14 C15 O2B 116(2) 2 3
C15 C14 C15 O2B -133(2) 4 3
C15 C14 C15 O2B -29.3(17) 3 3
C13 C14 C15 O2B 65.1(18) . 3
C13 C14 C15 O2B 96.8(18) 4 3
C15 C15 C16A C15 -47.39(8) 4 2
C15 C15 C16A C15 47.39(8) 3 2
C14 C15 C16A C15 12(2) 2 2
C14 C15 C16A C15 -22.3(8) 3 2
O2B C15 C16A C15 -152(3) . 2
C14 C15 C16A C15 17.4(11) 4 2
C14 C15 C16A C15 -6.2(14) . 2
O2B C15 C16A C15 96(2) 3 2
C15 C15 C16A C15 94.77(17) 3 4
C15 C15 C16A C15 47.39(8) 2 4
C14 C15 C16A C15 60(2) 2 4
C14 C15 C16A C15 25.1(9) 3 4
O2B C15 C16A C15 -105(3) . 4
C14 C15 C16A C15 64.8(11) 4 4
C14 C15 C16A C15 41.2(14) . 4
O2B C15 C16A C15 144(2) 3 4
C15 C15 C16A C15 -94.77(17) 4 3
C15 C15 C16A C15 -47.39(9) 2 3
C14 C15 C16A C15 -35(2) 2 3
C14 C15 C16A C15 -69.7(8) 3 3
O2B C15 C16A C15 160(3) . 3
C14 C15 C16A C15 -30.0(11) 4 3
C14 C15 C16A C15 -53.6(14) . 3
O2B C15 C16A C15 49(2) 3 3
O2A C12 C16B C16B -50.1(3) . 4
C13 C12 C16B C16B 162(5) . 4
C13 C12 C16B C16B 120.9(17) 2 4
C13 C12 C16B C16B 160.5(16) 4 4
C13 C12 C16B C16B 87.6(13) 3 4
C16B C12 C16B C16B -50.1(3) 2 4
C16B C12 C16B C16B -100.3(6) 3 4
O2A C12 C16B C16B 50.1(3) . 3
C13 C12 C16B C16B -98(4) . 3
C13 C12 C16B C16B -138.8(18) 2 3
C13 C12 C16B C16B -99.2(14) 4 3
C13 C12 C16B C16B -172.1(17) 3 3
C16B C12 C16B C16B 50.1(3) 2 3
C16B C12 C16B C16B 100.3(6) 4 3
O2A C12 C16B C16B 0.001(7) . 2
C13 C12 C16B C16B -148(5) . 2
C13 C12 C16B C16B 171.1(17) 2 2
C13 C12 C16B C16B -149.4(15) 4 2
C13 C12 C16B C16B 137.8(15) 3 2
C16B C12 C16B C16B 50.1(3) 4 2
C16B C12 C16B C16B -50.1(3) 3 2
C15 C15 O2B C15 130(6) 3 4
C15 C15 O2B C15 23(2) 2 4
C14 C15 O2B C15 -96(3) 2 4
C14 C15 O2B C15 -69(2) 3 4
C14 C15 O2B C15 -92(3) 4 4
C16A C15 O2B C15 74.3(4) . 4
C14 C15 O2B C15 -62(3) . 4
O2B C15 O2B C15 153.5(15) 3 4
